data_4025096
loop_
_publ_author_name
'Lionel Gentric'
'Xavier Le Goff'
'Louis Ricard'
'Issam Hanna'

_publ_contact_author_address
;Laboratoire DCPH
Ecole Polytechnique
Route de Saclay
F91128 Palaiseau
France
;
_publ_contact_author_email xavier-frederic.legoff@polytechnique.edu
_publ_contact_author_fax 330169334440
_publ_contact_author_name 'Xavier F. Le Goff'
_publ_contact_author_phone 330169334413
_publ_section_title
;
Toward the Total Synthesis of Vinigrol: Synthesis of epi-C-8-Dihydrovinigrol
;
_journal_name_full 'Journal of Organic Chemistry'
_journal_page_first 9337
_journal_page_last 9344
_journal_paper_doi 10.1021/jo901971f
_journal_volume 74
_journal_year 2009
_chemical_formula_moiety 'C20 H36 O3'
_chemical_formula_sum 'C20 H36 O3'
_chemical_formula_weight 324.49
_chemical_name_systematic
; 
 ? 
;
_space_group_IT_number 61
_symmetry_cell_setting orthorhombic
_symmetry_space_group_name_Hall '-P 2ac 2ab'
_symmetry_space_group_name_H-M 'P b c a'
_atom_sites_solution_hydrogens geom
_atom_sites_solution_primary direct
_atom_sites_solution_secondary difmap
_audit_creation_date 2009-09-15
_audit_creation_method SHELXL-97
_cell_angle_alpha 90.00
_cell_angle_beta 90.00
_cell_angle_gamma 90.00
_cell_formula_units_Z 8
_cell_length_a 9.457(1)
_cell_length_b 13.107(1)
_cell_length_c 28.175(1)
_cell_measurement_reflns_used 4298
_cell_measurement_temperature 150.0(1)
_cell_measurement_theta_max 27.485
_cell_measurement_theta_min 0.998
_cell_volume 3492.4(5)
_computing_structure_refinement 'SHELXL-97 (Sheldrick, 1997)'
_computing_structure_solution 'SHELXS-97 (Sheldrick, 1990)'
_diffrn_ambient_temperature 150.0(1)
_diffrn_measured_fraction_theta_full 0.996
_diffrn_measured_fraction_theta_max 0.996
_diffrn_measurement_device_type KappaCCD
_diffrn_measurement_method 'phi and omega scans'
_diffrn_radiation_monochromator graphite
_diffrn_radiation_source 'fine-focus sealed tube'
_diffrn_radiation_type MoK\a
_diffrn_radiation_wavelength 0.71069
_diffrn_reflns_av_R_equivalents 0.0596
_diffrn_reflns_av_sigmaI/netI 0.0678
_diffrn_reflns_limit_h_max 9
_diffrn_reflns_limit_h_min -12
_diffrn_reflns_limit_k_max 13
_diffrn_reflns_limit_k_min -17
_diffrn_reflns_limit_l_max 36
_diffrn_reflns_limit_l_min -22
_diffrn_reflns_number 20672
_diffrn_reflns_theta_full 27.48
_diffrn_reflns_theta_max 27.48
_diffrn_reflns_theta_min 2.75
_exptl_absorpt_coefficient_mu 0.080
_exptl_absorpt_correction_T_max 0.9984
_exptl_absorpt_correction_T_min 0.9795
_exptl_absorpt_correction_type multi-scan
_exptl_crystal_colour Colorless
_exptl_crystal_density_diffrn 1.234
_exptl_crystal_density_method 'not measured'
_exptl_crystal_description Plate
_exptl_crystal_F_000 1440
_exptl_crystal_size_max 0.26
_exptl_crystal_size_mid 0.20
_exptl_crystal_size_min 0.02
_refine_diff_density_max 0.221
_refine_diff_density_min -0.181
_refine_diff_density_rms 0.044
_refine_ls_extinction_method none
_refine_ls_goodness_of_fit_ref 1.006
_refine_ls_hydrogen_treatment constr
_refine_ls_matrix_type full
_refine_ls_number_parameters 212
_refine_ls_number_reflns 3983
_refine_ls_number_restraints 0
_refine_ls_restrained_S_all 1.006
_refine_ls_R_factor_all 0.0932
_refine_ls_R_factor_gt 0.0449
_refine_ls_shift/su_max 0.000
_refine_ls_shift/su_mean 0.000
_refine_ls_structure_factor_coef Fsqd
_refine_ls_weighting_details 'calc w=1/[\s^2^(Fo^2^)+(0.0534P)^2^+0.1581P] where P=(Fo^2^+2Fc^2^)/3'
_refine_ls_weighting_scheme calc
_refine_ls_wR_factor_gt 0.1000
_refine_ls_wR_factor_ref 0.1134
_reflns_number_gt 2480
_reflns_number_total 3983
_reflns_threshold_expression >2sigma(I)
_cod_data_source_file jo901971f_si_003.cif
_cod_data_source_block issam_18-93
_cod_depositor_comments
;
The following automatic conversions were performed:
'_symmetry_cell_setting' value 'Orthorhombic' changed to 'orthorhombic'
according to '/home/saulius/struct/CIF-dictionaries/cif_core.dic'
dictionary named 'cif_core.dic' version 2.4.1 from 2010-06-29.

Automatic conversion script
Id: cif_fix_enum 1527 2010-12-29 10:47:43Z saulius 
;
_cod_original_sg_symbol_H-M 'Pbca     '
_cod_database_code 4025096

loop_
_symmetry_equiv_pos_as_xyz
'x, y, z'
'-x+1/2, -y, z+1/2'
'x+1/2, -y+1/2, -z'
'-x, y+1/2, -z+1/2'
'-x, -y, -z'
'x-1/2, y, -z-1/2'
'-x-1/2, y-1/2, z'
'x, -y-1/2, z-1/2'

loop_
_atom_site_label
_atom_site_type_symbol
_atom_site_fract_x
_atom_site_fract_y
_atom_site_fract_z
_atom_site_U_iso_or_equiv
_atom_site_adp_type
_atom_site_occupancy
_atom_site_symmetry_multiplicity
_atom_site_calc_flag
_atom_site_refinement_flags
_atom_site_disorder_assembly
_atom_site_disorder_group
O1 O 0.22885(10) 0.30197(8) 0.19920(4) 0.0258(3) Uani 1 1 d . . .
H1 H 0.2391 0.3618 0.2093 0.039 Uiso 1 1 calc R . .
O2 O 0.33324(10) 0.48957(8) 0.18719(4) 0.0237(3) Uani 1 1 d . . .
H2 H 0.3639 0.5451 0.1980 0.036 Uiso 1 1 calc R . .
O3 O 0.58376(11) 0.15340(8) 0.25394(4) 0.0275(3) Uani 1 1 d . . .
H3 H 0.6391 0.2010 0.2613 0.041 Uiso 1 1 calc R . .
C1 C 0.33949(14) 0.27906(12) 0.16502(6) 0.0218(4) Uani 1 1 d . . .
H1A H 0.3132 0.2139 0.1488 0.026 Uiso 1 1 calc R . .
C2 C 0.33709(15) 0.36488(11) 0.12709(6) 0.0207(4) Uani 1 1 d . . .
H2A H 0.2358 0.3868 0.1279 0.025 Uiso 1 1 calc R . .
C3 C 0.41374(15) 0.46150(12) 0.14472(6) 0.0199(4) Uani 1 1 d . . .
C4 C 0.56633(14) 0.43890(11) 0.16209(6) 0.0196(4) Uani 1 1 d . . .
H4 H 0.5990 0.5034 0.1775 0.024 Uiso 1 1 calc R . .
C5 C 0.56067(15) 0.35910(12) 0.20242(6) 0.0211(4) Uani 1 1 d . . .
H5A H 0.6588 0.3405 0.2110 0.025 Uiso 1 1 calc R . .
H5B H 0.5171 0.3915 0.2306 0.025 Uiso 1 1 calc R . .
C6 C 0.47913(15) 0.26059(12) 0.19136(6) 0.0213(4) Uani 1 1 d . . .
H6 H 0.5403 0.2195 0.1696 0.026 Uiso 1 1 calc R . .
C7 C 0.45485(16) 0.19543(13) 0.23558(6) 0.0246(4) Uani 1 1 d . . .
H7A H 0.4097 0.2378 0.2604 0.029 Uiso 1 1 calc R . .
H7B H 0.3892 0.1391 0.2277 0.029 Uiso 1 1 calc R . .
C8 C 0.35687(16) 0.33600(12) 0.07382(6) 0.0232(4) Uani 1 1 d . . .
H8 H 0.2854 0.2814 0.0677 0.028 Uiso 1 1 calc R . .
C9 C 0.49703(16) 0.29583(13) 0.05089(6) 0.0256(4) Uani 1 1 d . . .
H9 H 0.5484 0.3559 0.0374 0.031 Uiso 1 1 calc R . .
C10 C 0.59873(16) 0.23962(13) 0.08369(6) 0.0255(4) Uani 1 1 d . . .
H10A H 0.6505 0.1885 0.0645 0.031 Uiso 1 1 calc R . .
H10B H 0.5419 0.2018 0.1074 0.031 Uiso 1 1 calc R . .
C11 C 0.70852(16) 0.30429(12) 0.11069(6) 0.0235(4) Uani 1 1 d . . .
H11A H 0.7277 0.2694 0.1412 0.028 Uiso 1 1 calc R . .
H11B H 0.7974 0.3024 0.0921 0.028 Uiso 1 1 calc R . .
C12 C 0.67697(15) 0.41695(12) 0.12205(6) 0.0205(4) Uani 1 1 d . . .
H12 H 0.6367 0.4469 0.0923 0.025 Uiso 1 1 calc R . .
C13 C 0.81689(15) 0.47604(13) 0.13181(6) 0.0246(4) Uani 1 1 d . . .
H13 H 0.7904 0.5493 0.1363 0.030 Uiso 1 1 calc R . .
C14 C 0.89648(17) 0.44336(14) 0.17658(7) 0.0337(5) Uani 1 1 d . . .
H14A H 0.9224 0.3712 0.1740 0.051 Uiso 1 1 calc R . .
H14B H 0.8357 0.4533 0.2044 0.051 Uiso 1 1 calc R . .
H14C H 0.9822 0.4847 0.1800 0.051 Uiso 1 1 calc R . .
C15 C 0.91820(17) 0.47227(14) 0.08931(7) 0.0344(5) Uani 1 1 d . . .
H15A H 0.9593 0.4038 0.0868 0.052 Uiso 1 1 calc R . .
H15B H 0.9939 0.5224 0.0938 0.052 Uiso 1 1 calc R . .
H15C H 0.8661 0.4882 0.0602 0.052 Uiso 1 1 calc R . .
C16 C 0.30631(16) 0.42830(13) 0.04471(6) 0.0262(4) Uani 1 1 d . . .
H16A H 0.3155 0.4130 0.0104 0.031 Uiso 1 1 calc R . .
H16B H 0.2053 0.4415 0.0515 0.031 Uiso 1 1 calc R . .
C17 C 0.39343(16) 0.52349(13) 0.05676(6) 0.0266(4) Uani 1 1 d . . .
H17A H 0.4926 0.5121 0.0469 0.032 Uiso 1 1 calc R . .
H17B H 0.3564 0.5820 0.0383 0.032 Uiso 1 1 calc R . .
C18 C 0.39087(16) 0.55044(12) 0.10921(6) 0.0228(4) Uani 1 1 d . . .
H18 H 0.2919 0.5740 0.1153 0.027 Uiso 1 1 calc R . .
C19 C 0.48245(17) 0.64408(12) 0.11904(6) 0.0279(4) Uani 1 1 d . . .
H19A H 0.5807 0.6293 0.1103 0.042 Uiso 1 1 calc R . .
H19B H 0.4776 0.6612 0.1529 0.042 Uiso 1 1 calc R . .
H19C H 0.4479 0.7018 0.1002 0.042 Uiso 1 1 calc R . .
C20 C 0.45632(18) 0.22579(15) 0.00953(6) 0.0361(5) Uani 1 1 d . . .
H20A H 0.5411 0.2086 -0.0088 0.054 Uiso 1 1 calc R . .
H20B H 0.3882 0.2608 -0.0110 0.054 Uiso 1 1 calc R . .
H20C H 0.4136 0.1631 0.0220 0.054 Uiso 1 1 calc R . .

loop_
_atom_site_aniso_label
_atom_site_aniso_U_11
_atom_site_aniso_U_22
_atom_site_aniso_U_33
_atom_site_aniso_U_23
_atom_site_aniso_U_13
_atom_site_aniso_U_12
O1 0.0241(6) 0.0262(6) 0.0269(7) 0.0002(5) 0.0072(5) -0.0018(5)
O2 0.0257(6) 0.0207(6) 0.0246(7) -0.0056(5) 0.0048(5) -0.0015(5)
O3 0.0286(6) 0.0226(6) 0.0311(7) 0.0053(6) -0.0077(5) -0.0038(5)
C1 0.0226(8) 0.0216(9) 0.0210(9) -0.0029(7) 0.0054(7) -0.0012(7)
C2 0.0188(8) 0.0211(9) 0.0223(10) -0.0008(8) 0.0000(6) 0.0014(6)
C3 0.0202(8) 0.0195(8) 0.0199(9) -0.0025(7) 0.0042(6) 0.0012(6)
C4 0.0217(8) 0.0175(8) 0.0198(9) -0.0031(7) -0.0005(6) -0.0010(6)
C5 0.0224(8) 0.0219(9) 0.0190(9) -0.0002(7) 0.0003(6) -0.0003(6)
C6 0.0223(8) 0.0213(9) 0.0203(9) 0.0007(7) 0.0018(7) 0.0000(7)
C7 0.0248(8) 0.0242(9) 0.0248(10) 0.0008(8) -0.0020(7) -0.0009(7)
C8 0.0237(8) 0.0253(9) 0.0204(9) -0.0020(8) -0.0010(7) -0.0032(7)
C9 0.0277(9) 0.0255(9) 0.0236(10) -0.0032(8) 0.0021(7) -0.0003(7)
C10 0.0279(8) 0.0237(9) 0.0249(10) -0.0051(8) 0.0034(7) 0.0005(7)
C11 0.0229(8) 0.0223(9) 0.0252(9) -0.0017(8) 0.0020(7) 0.0000(7)
C12 0.0195(8) 0.0201(8) 0.0219(9) 0.0004(7) 0.0006(6) 0.0009(6)
C13 0.0218(8) 0.0203(8) 0.0318(10) -0.0002(8) 0.0024(7) -0.0010(7)
C14 0.0264(9) 0.0344(11) 0.0404(12) -0.0005(9) -0.0066(8) -0.0052(8)
C15 0.0273(9) 0.0293(10) 0.0467(13) -0.0028(9) 0.0108(8) -0.0034(8)
C16 0.0256(9) 0.0312(10) 0.0217(10) 0.0008(8) -0.0001(7) 0.0010(7)
C17 0.0270(9) 0.0266(9) 0.0262(10) 0.0060(8) -0.0002(7) 0.0030(7)
C18 0.0221(8) 0.0217(9) 0.0245(10) 0.0016(8) -0.0002(7) 0.0023(7)
C19 0.0308(9) 0.0212(9) 0.0318(11) 0.0038(8) 0.0014(7) 0.0007(7)
C20 0.0400(10) 0.0397(11) 0.0285(11) -0.0100(9) -0.0010(8) 0.0037(9)

loop_
_atom_type_symbol
_atom_type_description
_atom_type_scat_dispersion_real
_atom_type_scat_dispersion_imag
_atom_type_scat_source
C C 0.0033 0.0016 'International Tables Vol C Tables 4.2.6.8 and 6.1.1.4'
H H 0.0000 0.0000 'International Tables Vol C Tables 4.2.6.8 and 6.1.1.4'
O O 0.0106 0.0060 'International Tables Vol C Tables 4.2.6.8 and 6.1.1.4'

loop_
_geom_angle_atom_site_label_1
_geom_angle_atom_site_label_2
_geom_angle_atom_site_label_3
_geom_angle
_geom_angle_site_symmetry_1
_geom_angle_site_symmetry_3
_geom_angle_publ_flag
C1 O1 H1 109.5 . . ?
C3 O2 H2 109.5 . . ?
C7 O3 H3 109.5 . . ?
O1 C1 C6 109.38(13) . . ?
O1 C1 C2 107.22(11) . . ?
C6 C1 C2 117.40(12) . . ?
O1 C1 H1A 107.5 . . ?
C6 C1 H1A 107.5 . . ?
C2 C1 H1A 107.5 . . ?
C3 C2 C1 111.51(13) . . ?
C3 C2 C8 116.96(13) . . ?
C1 C2 C8 119.03(13) . . ?
C3 C2 H2A 101.9 . . ?
C1 C2 H2A 101.9 . . ?
C8 C2 H2A 101.9 . . ?
O2 C3 C2 103.02(11) . . ?
O2 C3 C18 105.40(12) . . ?
C2 C3 C18 110.12(12) . . ?
O2 C3 C4 105.88(12) . . ?
C2 C3 C4 112.45(12) . . ?
C18 C3 C4 118.44(12) . . ?
C5 C4 C3 109.19(12) . . ?
C5 C4 C12 115.38(12) . . ?
C3 C4 C12 115.43(13) . . ?
C5 C4 H4 105.2 . . ?
C3 C4 H4 105.2 . . ?
C12 C4 H4 105.2 . . ?
C6 C5 C4 115.92(13) . . ?
C6 C5 H5A 108.3 . . ?
C4 C5 H5A 108.3 . . ?
C6 C5 H5B 108.3 . . ?
C4 C5 H5B 108.3 . . ?
H5A C5 H5B 107.4 . . ?
C7 C6 C1 110.69(12) . . ?
C7 C6 C5 112.32(13) . . ?
C1 C6 C5 113.44(13) . . ?
C7 C6 H6 106.6 . . ?
C1 C6 H6 106.6 . . ?
C5 C6 H6 106.6 . . ?
O3 C7 C6 112.40(12) . . ?
O3 C7 H7A 109.1 . . ?
C6 C7 H7A 109.1 . . ?
O3 C7 H7B 109.1 . . ?
C6 C7 H7B 109.1 . . ?
H7A C7 H7B 107.9 . . ?
C16 C8 C2 106.57(13) . . ?
C16 C8 C9 107.91(13) . . ?
C2 C8 C9 125.49(13) . . ?
C16 C8 H8 105.1 . . ?
C2 C8 H8 105.1 . . ?
C9 C8 H8 105.1 . . ?
C10 C9 C20 109.27(14) . . ?
C10 C9 C8 116.52(14) . . ?
C20 C9 C8 107.61(13) . . ?
C10 C9 H9 107.7 . . ?
C20 C9 H9 107.7 . . ?
C8 C9 H9 107.7 . . ?
C9 C10 C11 117.30(14) . . ?
C9 C10 H10A 108.0 . . ?
C11 C10 H10A 108.0 . . ?
C9 C10 H10B 108.0 . . ?
C11 C10 H10B 108.0 . . ?
H10A C10 H10B 107.2 . . ?
C12 C11 C10 119.96(13) . . ?
C12 C11 H11A 107.3 . . ?
C10 C11 H11A 107.3 . . ?
C12 C11 H11B 107.3 . . ?
C10 C11 H11B 107.3 . . ?
H11A C11 H11B 106.9 . . ?
C11 C12 C13 110.42(12) . . ?
C11 C12 C4 117.10(13) . . ?
C13 C12 C4 110.45(13) . . ?
C11 C12 H12 106.0 . . ?
C13 C12 H12 106.0 . . ?
C4 C12 H12 106.0 . . ?
C14 C13 C15 109.10(13) . . ?
C14 C13 C12 115.09(14) . . ?
C15 C13 C12 112.13(14) . . ?
C14 C13 H13 106.7 . . ?
C15 C13 H13 106.7 . . ?
C12 C13 H13 106.7 . . ?
C13 C14 H14A 109.5 . . ?
C13 C14 H14B 109.5 . . ?
H14A C14 H14B 109.5 . . ?
C13 C14 H14C 109.5 . . ?
H14A C14 H14C 109.5 . . ?
H14B C14 H14C 109.5 . . ?
C13 C15 H15A 109.5 . . ?
C13 C15 H15B 109.5 . . ?
H15A C15 H15B 109.5 . . ?
C13 C15 H15C 109.5 . . ?
H15A C15 H15C 109.5 . . ?
H15B C15 H15C 109.5 . . ?
C17 C16 C8 110.78(13) . . ?
C17 C16 H16A 109.5 . . ?
C8 C16 H16A 109.5 . . ?
C17 C16 H16B 109.5 . . ?
C8 C16 H16B 109.5 . . ?
H16A C16 H16B 108.1 . . ?
C18 C17 C16 113.33(14) . . ?
C18 C17 H17A 108.9 . . ?
C16 C17 H17A 108.9 . . ?
C18 C17 H17B 108.9 . . ?
C16 C17 H17B 108.9 . . ?
H17A C17 H17B 107.7 . . ?
C17 C18 C19 110.75(13) . . ?
C17 C18 C3 116.76(13) . . ?
C19 C18 C3 114.06(13) . . ?
C17 C18 H18 104.6 . . ?
C19 C18 H18 104.6 . . ?
C3 C18 H18 104.6 . . ?
C18 C19 H19A 109.5 . . ?
C18 C19 H19B 109.5 . . ?
H19A C19 H19B 109.5 . . ?
C18 C19 H19C 109.5 . . ?
H19A C19 H19C 109.5 . . ?
H19B C19 H19C 109.5 . . ?
C9 C20 H20A 109.5 . . ?
C9 C20 H20B 109.5 . . ?
H20A C20 H20B 109.5 . . ?
C9 C20 H20C 109.5 . . ?
H20A C20 H20C 109.5 . . ?
H20B C20 H20C 109.5 . . ?

loop_
_geom_bond_atom_site_label_1
_geom_bond_atom_site_label_2
_geom_bond_distance
_geom_bond_site_symmetry_2
_geom_bond_publ_flag
O1 C1 1.4534(17) . ?
O1 H1 0.8400 . ?
O2 C3 1.4652(18) . ?
O2 H2 0.8400 . ?
O3 C7 1.4343(18) . ?
O3 H3 0.8400 . ?
C1 C6 1.534(2) . ?
C1 C2 1.552(2) . ?
C1 H1A 1.0000 . ?
C2 C3 1.541(2) . ?
C2 C8 1.559(2) . ?
C2 H2A 1.0000 . ?
C3 C18 1.552(2) . ?
C3 C4 1.552(2) . ?
C4 C5 1.545(2) . ?
C4 C12 1.565(2) . ?
C4 H4 1.0000 . ?
C5 C6 1.536(2) . ?
C5 H5A 0.9900 . ?
C5 H5B 0.9900 . ?
C6 C7 1.528(2) . ?
C6 H6 1.0000 . ?
C7 H7A 0.9900 . ?
C7 H7B 0.9900 . ?
C8 C16 1.538(2) . ?
C8 C9 1.566(2) . ?
C8 H8 1.0000 . ?
C9 C10 1.524(2) . ?
C9 C20 1.533(2) . ?
C9 H9 1.0000 . ?
C10 C11 1.541(2) . ?
C10 H10A 0.9900 . ?
C10 H10B 0.9900 . ?
C11 C12 1.540(2) . ?
C11 H11A 0.9900 . ?
C11 H11B 0.9900 . ?
C12 C13 1.558(2) . ?
C12 H12 1.0000 . ?
C13 C14 1.530(2) . ?
C13 C15 1.534(2) . ?
C13 H13 1.0000 . ?
C14 H14A 0.9800 . ?
C14 H14B 0.9800 . ?
C14 H14C 0.9800 . ?
C15 H15A 0.9800 . ?
C15 H15B 0.9800 . ?
C15 H15C 0.9800 . ?
C16 C17 1.533(2) . ?
C16 H16A 0.9900 . ?
C16 H16B 0.9900 . ?
C17 C18 1.519(2) . ?
C17 H17A 0.9900 . ?
C17 H17B 0.9900 . ?
C18 C19 1.527(2) . ?
C18 H18 1.0000 . ?
C19 H19A 0.9800 . ?
C19 H19B 0.9800 . ?
C19 H19C 0.9800 . ?
C20 H20A 0.9800 . ?
C20 H20B 0.9800 . ?
C20 H20C 0.9800 . ?
